data_1557895
loop_
_publ_author_name
'Su, Li-Hua'
'Geng, Chang-An'
'Li, Tian-Ze'
'Huang, Xiao-Yan'
'Ma, Yun-Bao'
'Zhang, Xue-Mei'
'Wu, Gang'
'Yang, Zhu-Liang'
'Chen, Ji-Jun'

_publ_section_title
;
 Spiroseoflosterol, a Rearranged Ergostane-Steroid from the Fruiting
 Bodies of Butyriboletus roseoflavus
;
_journal_name_full 'Journal of Natural Products'
_journal_paper_doi 10.1021/acs.jnatprod.9b01282
_journal_year 2020
_chemical_absolute_configuration unk
_chemical_formula_sum 'C28 H48 O4'
_chemical_formula_weight 448.66
_space_group_crystal_system monoclinic
_space_group_IT_number 5
_space_group_name_Hall 'C 2y'
_space_group_name_H-M_alt 'C 1 2 1'
_atom_sites_solution_hydrogens mixed
_cell_angle_alpha 90
_cell_angle_beta 95.407(3)
_cell_angle_gamma 90
_cell_formula_units_Z 4
_cell_length_a 45.216(2)
_cell_length_b 6.5755(3)
_cell_length_c 9.0610(4)
_cell_measurement_reflns_used 4369
_cell_measurement_temperature 100.(2)
_cell_measurement_theta_max 70.0137
_cell_measurement_theta_min 3.9281
_cell_volume 2682.0(2)
_computing_cell_refinement 'SAINT V8.38A (Bruker AXS Inc., 2017)'
_computing_data_collection 'Bruker Instrument Service vV6.2.9'
_computing_data_reduction 'SAINT V8.38A (Bruker AXS Inc., 2017)'
_computing_structure_refinement 'SHELXL-2017/1 (Sheldrick, 2017)'
_computing_structure_solution 'SHELXT 2014/5 (Sheldrick, 2014)'
_diffrn_ambient_temperature 100.(2)
_diffrn_detector_area_resol_mean 7.3910
_diffrn_measured_fraction_theta_full 0.992
_diffrn_measured_fraction_theta_max 0.992
_diffrn_measurement_device_type 'Bruker D8 QUEST PHOTON II'
_diffrn_radiation_monochromator 'Helixos MX multilayer Optic'
_diffrn_radiation_type 'Cu K\a'
_diffrn_radiation_wavelength 1.54178
_diffrn_reflns_av_R_equivalents 0.1856
_diffrn_reflns_av_unetI/netI 0.1002
_diffrn_reflns_limit_h_max 55
_diffrn_reflns_limit_h_min -55
_diffrn_reflns_limit_k_max 7
_diffrn_reflns_limit_k_min -7
_diffrn_reflns_limit_l_max 11
_diffrn_reflns_limit_l_min -11
_diffrn_reflns_number 33984
_diffrn_reflns_theta_full 72.50
_diffrn_reflns_theta_max 72.50
_diffrn_reflns_theta_min 3.93
_diffrn_source 'Ius Diamond'
_diffrn_source_type Microfocus
_exptl_absorpt_coefficient_mu 0.561
_exptl_absorpt_correction_T_max 0.99
_exptl_absorpt_correction_T_min 0.83
_exptl_absorpt_correction_type multi-scan
_exptl_absorpt_process_details
;
SADABS-2016/2 - Bruker AXS area detector scaling and absorption correction
;
_exptl_crystal_colour 'translucent light colourless'
_exptl_crystal_density_diffrn 1.111
_exptl_crystal_density_method 'not measured'
_exptl_crystal_description needle
_exptl_crystal_F_000 992
_exptl_crystal_size_max 1.000
_exptl_crystal_size_mid 0.050
_exptl_crystal_size_min 0.010
_refine_diff_density_max 0.202
_refine_diff_density_min -0.221
_refine_ls_abs_structure_details
;

Flack x determined using 823 quotients [(I+)-(I-)]/[(I+)+(I-)]
(Parsons, Flack and Wagner, Acta Cryst. B69 (2013) 249-259).
;
_refine_ls_abs_structure_Flack 0.9(3)
_refine_ls_extinction_method none
_refine_ls_goodness_of_fit_ref 1.040
_refine_ls_hydrogen_treatment constr
_refine_ls_matrix_type full
_refine_ls_number_parameters 297
_refine_ls_number_reflns 5115
_refine_ls_number_restraints 1
_refine_ls_restrained_S_all 1.040
_refine_ls_R_factor_all 0.1239
_refine_ls_R_factor_gt 0.0680
_refine_ls_shift/su_max 0.000
_refine_ls_shift/su_mean 0.000
_refine_ls_structure_factor_coef Fsqd
_refine_ls_weighting_details 'w=1/[\s^2^(Fo^2^)+(0.0613P)^2^+1.3804P] where P=(Fo^2^+2Fc^2^)/3'
_refine_ls_weighting_scheme calc
_refine_ls_wR_factor_gt 0.1451
_refine_ls_wR_factor_ref 0.1767
_reflns_number_gt 3048
_reflns_number_total 5115
_reflns_threshold_expression 'I > 2\s(I)'
_cod_data_source_file np9b01282_si_002.cif
_cod_data_source_block jbc54
_cod_depositor_comments
;
The following automatic conversions were performed:

data item '_exptl_absorpt_correction_type' value 'Multi-Scan' was
changed to 'multi-scan' in accordance with the
/home/data/users/saulius/crontab/automatic-downloads/rss-feeds/ACS/lib/dictionaries/cif_core.dic
dictionary named 'cif_core.dic' version 2.4.2 last updated on
2011-04-26.

Automatic conversion script
Id: cif_fix_values 7556 2019-12-06 15:28:31Z antanas 
;
_cod_database_code 1557895

loop_
_space_group_symop_operation_xyz
'x, y, z'
'-x, y, -z'
'x+1/2, y+1/2, z'
'-x+1/2, y+1/2, -z'

loop_
_atom_site_type_symbol
_atom_site_label
_atom_site_fract_x
_atom_site_fract_y
_atom_site_fract_z
_atom_site_U_iso_or_equiv
_atom_site_adp_type
_atom_site_calc_flag
_atom_site_refinement_flags_adp
_atom_site_refinement_flags_occupancy
_atom_site_refinement_flags_posn
_atom_site_occupancy
_atom_site_disorder_assembly
_atom_site_disorder_group
O O4 0.72514(10) 1.1336(8) -0.0677(5) 0.0567(12) Uani d . . . 1 . .
H H47 0.718701 1.221291 -0.144954 0.085 Uiso d U . R 1 . .
H H48 0.746357 1.17044 -0.053674 0.085 Uiso d U . R 1 . .
O O1 0.71480(9) 0.7512(7) 0.0229(4) 0.0423(10) Uani d . . . 1 . .
H H45 0.716513 0.874501 0.000966 0.063 Uiso calc U . R 1 . .
O O2 0.66225(11) 0.1329(7) 0.5432(5) 0.0568(13) Uani d . . . 1 . .
O O3 0.70665(9) 0.4962(7) 0.7751(4) 0.0438(10) Uani d . . . 1 . .
H H46 0.709895 0.555777 0.856999 0.066 Uiso calc U . R 1 . .
C C1 0.69661(13) 0.7330(11) 0.1453(6) 0.0405(15) Uani d . . . 1 . .
H H1 0.680394 0.836638 0.132036 0.049 Uiso calc U . R 1 . .
C C2 0.68256(15) 0.5233(11) 0.1366(6) 0.0518(18) Uani d . . . 1 . .
H H44 0.698417 0.419831 0.134306 0.062 Uiso calc U . R 1 . .
H H43 0.669504 0.512073 0.042926 0.062 Uiso calc U . R 1 . .
C C3 0.66430(15) 0.4777(12) 0.2671(6) 0.0501(17) Uani d . . . 1 . .
H H42 0.64698 0.570284 0.263376 0.06 Uiso calc U . R 1 . .
H H3 0.656815 0.336257 0.259468 0.06 Uiso calc U . R 1 . .
C C4 0.68331(13) 0.5056(10) 0.4134(6) 0.0378(13) Uani d . . . 1 . .
C C5 0.66753(13) 0.4985(9) 0.5601(6) 0.0361(13) Uani d . . . 1 . .
C C6 0.66083(12) 0.2846(10) 0.6158(6) 0.0399(14) Uani d . . . 1 . .
C C7 0.64747(12) 0.2860(9) 0.7622(6) 0.0379(13) Uani d . . . 1 . .
H H10 0.659283 0.382658 0.829524 0.046 Uiso calc U . R 1 . .
C C8 0.61527(13) 0.3694(10) 0.7368(6) 0.0388(14) Uani d . . . 1 . .
C C9 0.60561(13) 0.3367(9) 0.8949(6) 0.0381(14) Uani d . . . 1 . .
H H14 0.616365 0.440482 0.960322 0.046 Uiso calc U . R 1 . .
C C10 0.57267(13) 0.3515(10) 0.9214(6) 0.0411(14) Uani d . . . 1 . .
H H15 0.561533 0.250943 0.854522 0.049 Uiso calc U . R 1 . .
C C11 0.56862(13) 0.2924(11) 1.0792(6) 0.0443(15) Uani d . . . 1 . .
H H16 0.576591 0.382845 1.154506 0.053 Uiso calc U . R 1 . .
C C12 0.55524(13) 0.1294(11) 1.1234(6) 0.0437(15) Uani d . . . 1 . .
H H27 0.546428 0.040439 1.049227 0.052 Uiso calc U . R 1 . .
C C13 0.55279(15) 0.0723(10) 1.2831(6) 0.0472(16) Uani d . . . 1 . .
H H20 0.564221 0.17722 1.344693 0.057 Uiso calc U . R 1 . .
C C14 0.52079(14) 0.0795(11) 1.3274(7) 0.0486(17) Uani d . . . 1 . .
H H24 0.521718 0.047878 1.435718 0.058 Uiso calc U . R 1 . .
C C15 0.50756(15) 0.2911(13) 1.3059(8) 0.065(2) Uani d . . . 1 . .
H H26 0.488543 0.296814 1.349434 0.098 Uiso calc U . R 1 . .
H H25 0.504357 0.321551 1.199709 0.098 Uiso calc U . R 1 . .
H H2 0.521243 0.391286 1.354604 0.098 Uiso calc U . R 1 . .
C C16 0.70953(14) 0.3522(11) 0.4274(7) 0.0500(16) Uani d . . . 1 . .
H H5 0.72478 0.396394 0.364353 0.075 Uiso calc U . R 1 . .
H H4 0.702284 0.217103 0.395916 0.075 Uiso calc U . R 1 . .
H H6 0.718083 0.346282 0.530804 0.075 Uiso calc U . R 1 . .
C C17 0.63640(13) 0.6047(10) 0.5473(6) 0.0407(14) Uani d . . . 1 . .
H H8 0.639253 0.750695 0.525856 0.049 Uiso calc U . R 1 . .
H H7 0.624183 0.545686 0.46146 0.049 Uiso calc U . R 1 . .
C C18 0.61887(14) 0.5879(10) 0.6846(6) 0.0424(15) Uani d . . . 1 . .
H H9 0.629216 0.667837 0.766445 0.051 Uiso calc U . R 1 . .
H H35 0.598937 0.648455 0.660976 0.051 Uiso calc U . R 1 . .
C C19 0.64501(15) 0.0877(11) 0.8450(7) 0.0521(17) Uani d . . . 1 . .
H H31 0.663661 0.05711 0.907212 0.062 Uiso calc U . R 1 . .
H H11 0.640401 -0.026514 0.775389 0.062 Uiso calc U . R 1 . .
C C20 0.61918(14) 0.1255(11) 0.9417(6) 0.0445(15) Uani d . . . 1 . .
H H12 0.626593 0.126358 1.048075 0.053 Uiso calc U . R 1 . .
H H13 0.603992 0.017383 0.925064 0.053 Uiso calc U . R 1 . .
C C21 0.56843(19) -0.1309(13) 1.3181(8) 0.071(2) Uani d . . . 1 . .
H H18 0.589453 -0.118811 1.301252 0.107 Uiso calc U . R 1 . .
H H17 0.559112 -0.236921 1.253409 0.107 Uiso calc U . R 1 . .
H H19 0.566736 -0.166938 1.421858 0.107 Uiso calc U . R 1 . .
C C22 0.49998(17) -0.0757(14) 1.2470(8) 0.068(2) Uani d . . . 1 . .
H H23 0.496703 -0.039759 1.141741 0.101 Uiso calc U . R 1 . .
H H22 0.480945 -0.075753 1.290482 0.101 Uiso calc U . R 1 . .
H H21 0.50894 -0.211316 1.257032 0.101 Uiso calc U . R 1 . .
C C23 0.55958(15) 0.5594(11) 0.8859(7) 0.0543(18) Uani d . . . 1 . .
H H29 0.57167 0.663201 0.940776 0.082 Uiso calc U . R 1 . .
H H30 0.539239 0.564603 0.914774 0.082 Uiso calc U . R 1 . .
H H28 0.559335 0.585195 0.779302 0.082 Uiso calc U . R 1 . .
C C24 0.59581(14) 0.2440(12) 0.6245(6) 0.0486(16) Uani d . . . 1 . .
H H34 0.604661 0.24218 0.529858 0.073 Uiso calc U . R 1 . .
H H32 0.575945 0.304523 0.610138 0.073 Uiso calc U . R 1 . .
H H33 0.594317 0.10457 0.661304 0.073 Uiso calc U . R 1 . .
C C25 0.68920(13) 0.6255(10) 0.6728(6) 0.0389(14) Uani d . . . 1 . .
H H41 0.677277 0.720948 0.729376 0.047 Uiso calc U . R 1 . .
C C26 0.70921(13) 0.7493(10) 0.5767(5) 0.0404(14) Uani d . . . 1 . .
H H36 0.709732 0.894142 0.606723 0.048 Uiso calc U . R 1 . .
H H40 0.729745 0.695339 0.586906 0.048 Uiso calc U . R 1 . .
C C27 0.69539(13) 0.7263(9) 0.4190(6) 0.0366(14) Uani d . . . 1 . .
H H39 0.677831 0.819322 0.406915 0.044 Uiso calc U . R 1 . .
C C28 0.71423(13) 0.7707(11) 0.2921(5) 0.0396(14) Uani d . . . 1 . .
H H38 0.72092 0.914135 0.297514 0.047 Uiso calc U . R 1 . .
H H37 0.732061 0.682598 0.301019 0.047 Uiso calc U . R 1 . .

loop_
_atom_site_aniso_label
_atom_site_aniso_U_11
_atom_site_aniso_U_22
_atom_site_aniso_U_33
_atom_site_aniso_U_12
_atom_site_aniso_U_13
_atom_site_aniso_U_23
O4 0.057(3) 0.046(3) 0.066(3) -0.001(2) -0.001(2) 0.014(2)
O1 0.055(2) 0.038(3) 0.034(2) 0.001(2) 0.0047(18) -0.0014(19)
O2 0.074(3) 0.034(3) 0.066(3) -0.010(2) 0.023(2) -0.016(2)
O3 0.057(3) 0.037(3) 0.036(2) 0.001(2) -0.0060(19) 0.0013(19)
C1 0.048(3) 0.047(4) 0.027(3) 0.001(3) 0.003(2) -0.001(3)
C2 0.061(4) 0.059(5) 0.034(3) -0.012(4) 0.002(3) -0.008(3)
C3 0.059(4) 0.056(5) 0.035(3) -0.005(4) 0.004(3) -0.008(3)
C4 0.048(3) 0.031(4) 0.035(3) -0.001(3) 0.004(2) -0.007(3)
C5 0.045(3) 0.029(3) 0.034(3) 0.004(3) 0.003(2) -0.005(2)
C6 0.041(3) 0.032(4) 0.047(3) -0.003(3) 0.008(3) -0.002(3)
C7 0.045(3) 0.032(4) 0.038(3) 0.002(3) 0.005(2) -0.001(3)
C8 0.040(3) 0.039(4) 0.036(3) -0.004(3) -0.002(2) -0.002(3)
C9 0.048(3) 0.031(4) 0.036(3) -0.001(3) 0.003(2) -0.004(2)
C10 0.049(4) 0.037(4) 0.037(3) 0.001(3) 0.005(3) 0.001(3)
C11 0.048(3) 0.044(4) 0.040(3) 0.005(3) 0.003(3) -0.006(3)
C12 0.047(3) 0.047(4) 0.036(3) -0.003(3) 0.001(3) 0.000(3)
C13 0.064(4) 0.039(4) 0.039(3) -0.002(3) 0.002(3) 0.003(3)
C14 0.054(4) 0.051(5) 0.041(3) 0.001(3) 0.002(3) 0.007(3)
C15 0.056(4) 0.073(6) 0.069(5) 0.010(4) 0.014(4) 0.016(4)
C16 0.056(4) 0.037(4) 0.058(4) 0.001(3) 0.012(3) 0.002(3)
C17 0.047(3) 0.034(4) 0.041(3) 0.004(3) 0.005(3) 0.005(3)
C18 0.050(4) 0.037(4) 0.040(3) 0.005(3) 0.001(3) -0.001(3)
C19 0.056(4) 0.037(4) 0.064(4) 0.002(3) 0.014(3) 0.008(3)
C20 0.050(4) 0.038(4) 0.046(3) -0.002(3) 0.008(3) 0.006(3)
C21 0.090(6) 0.067(6) 0.056(4) 0.021(5) 0.006(4) 0.019(4)
C22 0.066(5) 0.085(7) 0.051(4) -0.022(4) 0.001(4) -0.004(4)
C23 0.057(4) 0.051(5) 0.055(4) 0.009(4) 0.008(3) 0.005(3)
C24 0.056(4) 0.052(4) 0.037(3) -0.013(3) 0.001(3) -0.009(3)
C25 0.047(3) 0.032(3) 0.035(3) 0.007(3) -0.003(2) 0.010(3)
C26 0.060(4) 0.028(3) 0.032(3) -0.007(3) -0.005(3) 0.000(3)
C27 0.045(3) 0.034(4) 0.030(3) 0.001(3) 0.003(2) -0.001(2)
C28 0.050(3) 0.037(4) 0.031(3) 0.001(3) 0.000(2) -0.001(3)

loop_
_atom_type_symbol
_atom_type_description
_atom_type_scat_dispersion_real
_atom_type_scat_dispersion_imag
_atom_type_scat_source
C C 0.0181 0.0091 'International Tables Vol C Tables 4.2.6.8 and 6.1.1.4'
H H 0.0000 0.0000 'International Tables Vol C Tables 4.2.6.8 and 6.1.1.4'
O O 0.0492 0.0322 'International Tables Vol C Tables 4.2.6.8 and 6.1.1.4'

loop_
_geom_angle_atom_site_label_1
_geom_angle_atom_site_label_2
_geom_angle_atom_site_label_3
_geom_angle_site_symmetry_1
_geom_angle_site_symmetry_3
_geom_angle
_geom_angle_publ_flag
H47 O4 H48 . . 100.1 ?
C1 O1 H45 . . 109.5 ?
C25 O3 H46 . . 109.5 ?
O1 C1 C28 . . 111.8(5) ?
O1 C1 C2 . . 107.5(5) ?
C28 C1 C2 . . 112.3(5) ?
O1 C1 H1 . . 108.3 ?
C28 C1 H1 . . 108.3 ?
C2 C1 H1 . . 108.3 ?
C1 C2 C3 . . 113.0(5) ?
C1 C2 H44 . . 109.0 ?
C3 C2 H44 . . 109.0 ?
C1 C2 H43 . . 109.0 ?
C3 C2 H43 . . 109.0 ?
H44 C2 H43 . . 107.8 ?
C4 C3 C2 . . 110.3(5) ?
C4 C3 H42 . . 109.6 ?
C2 C3 H42 . . 109.6 ?
C4 C3 H3 . . 109.6 ?
C2 C3 H3 . . 109.6 ?
H42 C3 H3 . . 108.1 ?
C3 C4 C27 . . 108.0(5) ?
C3 C4 C16 . . 110.9(5) ?
C27 C4 C16 . . 110.0(5) ?
C3 C4 C5 . . 118.1(5) ?
C27 C4 C5 . . 100.8(4) ?
C16 C4 C5 . . 108.4(5) ?
C6 C5 C17 . . 103.3(5) ?
C6 C5 C4 . . 115.2(5) ?
C17 C5 C4 . . 113.7(5) ?
C6 C5 C25 . . 113.6(5) ?
C17 C5 C25 . . 108.0(5) ?
C4 C5 C25 . . 103.1(5) ?
O2 C6 C7 . . 122.2(6) ?
O2 C6 C5 . . 124.0(5) ?
C7 C6 C5 . . 113.0(5) ?
C6 C7 C19 . . 119.0(5) ?
C6 C7 C8 . . 108.6(5) ?
C19 C7 C8 . . 105.4(5) ?
C6 C7 H10 . . 107.8 ?
C19 C7 H10 . . 107.8 ?
C8 C7 H10 . . 107.8 ?
C24 C8 C18 . . 112.0(5) ?
C24 C8 C9 . . 110.3(5) ?
C18 C8 C9 . . 117.7(5) ?
C24 C8 C7 . . 112.5(5) ?
C18 C8 C7 . . 104.6(5) ?
C9 C8 C7 . . 99.0(4) ?
C10 C9 C8 . . 119.9(5) ?
C10 C9 C20 . . 112.1(5) ?
C8 C9 C20 . . 103.7(5) ?
C10 C9 H14 . . 106.8 ?
C8 C9 H14 . . 106.8 ?
C20 C9 H14 . . 106.8 ?
C11 C10 C23 . . 110.7(5) ?
C11 C10 C9 . . 109.8(5) ?
C23 C10 C9 . . 113.0(5) ?
C11 C10 H15 . . 107.7 ?
C23 C10 H15 . . 107.7 ?
C9 C10 H15 . . 107.7 ?
C12 C11 C10 . . 126.9(6) ?
C12 C11 H16 . . 116.6 ?
C10 C11 H16 . . 116.6 ?
C11 C12 C13 . . 125.0(6) ?
C11 C12 H27 . . 117.5 ?
C13 C12 H27 . . 117.5 ?
C12 C13 C21 . . 109.9(5) ?
C12 C13 C14 . . 113.5(5) ?
C21 C13 C14 . . 113.6(6) ?
C12 C13 H20 . . 106.4 ?
C21 C13 H20 . . 106.4 ?
C14 C13 H20 . . 106.4 ?
C15 C14 C22 . . 109.5(6) ?
C15 C14 C13 . . 111.3(6) ?
C22 C14 C13 . . 114.0(6) ?
C15 C14 H24 . . 107.2 ?
C22 C14 H24 . . 107.2 ?
C13 C14 H24 . . 107.2 ?
C14 C15 H26 . . 109.5 ?
C14 C15 H25 . . 109.5 ?
H26 C15 H25 . . 109.5 ?
C14 C15 H2 . . 109.5 ?
H26 C15 H2 . . 109.5 ?
H25 C15 H2 . . 109.5 ?
C4 C16 H5 . . 109.5 ?
C4 C16 H4 . . 109.5 ?
H5 C16 H4 . . 109.5 ?
C4 C16 H6 . . 109.5 ?
H5 C16 H6 . . 109.5 ?
H4 C16 H6 . . 109.5 ?
C18 C17 C5 . . 115.8(5) ?
C18 C17 H8 . . 108.3 ?
C5 C17 H8 . . 108.3 ?
C18 C17 H7 . . 108.3 ?
C5 C17 H7 . . 108.3 ?
H8 C17 H7 . . 107.4 ?
C8 C18 C17 . . 113.3(5) ?
C8 C18 H9 . . 108.9 ?
C17 C18 H9 . . 108.9 ?
C8 C18 H35 . . 108.9 ?
C17 C18 H35 . . 108.9 ?
H9 C18 H35 . . 107.7 ?
C7 C19 C20 . . 103.7(5) ?
C7 C19 H31 . . 111.0 ?
C20 C19 H31 . . 111.0 ?
C7 C19 H11 . . 111.0 ?
C20 C19 H11 . . 111.0 ?
H31 C19 H11 . . 109.0 ?
C19 C20 C9 . . 106.7(5) ?
C19 C20 H12 . . 110.4 ?
C9 C20 H12 . . 110.4 ?
C19 C20 H13 . . 110.4 ?
C9 C20 H13 . . 110.4 ?
H12 C20 H13 . . 108.6 ?
C13 C21 H18 . . 109.5 ?
C13 C21 H17 . . 109.5 ?
H18 C21 H17 . . 109.5 ?
C13 C21 H19 . . 109.5 ?
H18 C21 H19 . . 109.5 ?
H17 C21 H19 . . 109.5 ?
C14 C22 H23 . . 109.5 ?
C14 C22 H22 . . 109.5 ?
H23 C22 H22 . . 109.5 ?
C14 C22 H21 . . 109.5 ?
H23 C22 H21 . . 109.5 ?
H22 C22 H21 . . 109.5 ?
C10 C23 H29 . . 109.5 ?
C10 C23 H30 . . 109.5 ?
H29 C23 H30 . . 109.5 ?
C10 C23 H28 . . 109.5 ?
H29 C23 H28 . . 109.5 ?
H30 C23 H28 . . 109.5 ?
C8 C24 H34 . . 109.5 ?
C8 C24 H32 . . 109.5 ?
H34 C24 H32 . . 109.5 ?
C8 C24 H33 . . 109.5 ?
H34 C24 H33 . . 109.5 ?
H32 C24 H33 . . 109.5 ?
O3 C25 C26 . . 111.1(5) ?
O3 C25 C5 . . 111.9(5) ?
C26 C25 C5 . . 105.9(4) ?
O3 C25 H41 . . 109.3 ?
C26 C25 H41 . . 109.3 ?
C5 C25 H41 . . 109.3 ?
C27 C26 C25 . . 105.5(5) ?
C27 C26 H36 . . 110.6 ?
C25 C26 H36 . . 110.6 ?
C27 C26 H40 . . 110.6 ?
C25 C26 H40 . . 110.6 ?
H36 C26 H40 . . 108.8 ?
C26 C27 C28 . . 118.9(5) ?
C26 C27 C4 . . 103.7(5) ?
C28 C27 C4 . . 112.1(5) ?
C26 C27 H39 . . 107.2 ?
C28 C27 H39 . . 107.2 ?
C4 C27 H39 . . 107.2 ?
C1 C28 C27 . . 110.4(5) ?
C1 C28 H38 . . 109.6 ?
C27 C28 H38 . . 109.6 ?
C1 C28 H37 . . 109.6 ?
C27 C28 H37 . . 109.6 ?
H38 C28 H37 . . 108.1 ?

loop_
_geom_bond_atom_site_label_1
_geom_bond_atom_site_label_2
_geom_bond_site_symmetry_2
_geom_bond_distance
_geom_bond_publ_flag
O4 H47 . 0.9322 ?
O4 H48 . 0.9859 ?
O1 C1 . 1.447(6) ?
O1 H45 . 0.84 ?
O2 C6 . 1.200(7) ?
O3 C25 . 1.437(6) ?
O3 H46 . 0.84 ?
C1 C28 . 1.505(7) ?
C1 C2 . 1.517(9) ?
C1 H1 . 1.0 ?
C2 C3 . 1.534(8) ?
C2 H44 . 0.99 ?
C2 H43 . 0.99 ?
C3 C4 . 1.522(8) ?
C3 H42 . 0.99 ?
C3 H3 . 0.99 ?
C4 C27 . 1.550(8) ?
C4 C16 . 1.553(9) ?
C4 C5 . 1.568(8) ?
C5 C6 . 1.534(9) ?
C5 C17 . 1.566(8) ?
C5 C25 . 1.585(8) ?
C6 C7 . 1.509(8) ?
C7 C19 . 1.514(9) ?
C7 C8 . 1.553(8) ?
C7 H10 . 1.0 ?
C8 C24 . 1.523(8) ?
C8 C18 . 1.526(9) ?
C8 C9 . 1.551(8) ?
C9 C10 . 1.534(8) ?
C9 C20 . 1.561(9) ?
C9 H14 . 1.0 ?
C10 C11 . 1.510(8) ?
C10 C23 . 1.512(9) ?
C10 H15 . 1.0 ?
C11 C12 . 1.312(9) ?
C11 H16 . 0.95 ?
C12 C13 . 1.509(8) ?
C12 H27 . 0.95 ?
C13 C21 . 1.531(10) ?
C13 C14 . 1.538(9) ?
C13 H20 . 1.0 ?
C14 C15 . 1.519(11) ?
C14 C22 . 1.526(10) ?
C14 H24 . 1.0 ?
C15 H26 . 0.98 ?
C15 H25 . 0.98 ?
C15 H2 . 0.98 ?
C16 H5 . 0.98 ?
C16 H4 . 0.98 ?
C16 H6 . 0.98 ?
C17 C18 . 1.541(8) ?
C17 H8 . 0.99 ?
C17 H7 . 0.99 ?
C18 H9 . 0.99 ?
C18 H35 . 0.99 ?
C19 C20 . 1.545(8) ?
C19 H31 . 0.99 ?
C19 H11 . 0.99 ?
C20 H12 . 0.99 ?
C20 H13 . 0.99 ?
C21 H18 . 0.98 ?
C21 H17 . 0.98 ?
C21 H19 . 0.98 ?
C22 H23 . 0.98 ?
C22 H22 . 0.98 ?
C22 H21 . 0.98 ?
C23 H29 . 0.98 ?
C23 H30 . 0.98 ?
C23 H28 . 0.98 ?
C24 H34 . 0.98 ?
C24 H32 . 0.98 ?
C24 H33 . 0.98 ?
C25 C26 . 1.545(8) ?
C25 H41 . 1.0 ?
C26 C27 . 1.513(7) ?
C26 H36 . 0.99 ?
C26 H40 . 0.99 ?
C27 C28 . 1.522(7) ?
C27 H39 . 1.0 ?
C28 H38 . 0.99 ?
C28 H37 . 0.99 ?

loop_
_geom_hbond_atom_site_label_D
_geom_hbond_atom_site_label_H
_geom_hbond_atom_site_label_A
_geom_hbond_site_symmetry_A
_geom_hbond_distance_DH
_geom_hbond_distance_HA
_geom_hbond_distance_DA
_geom_hbond_angle_DHA
_geom_hbond_publ_flag
O4 H47 O3 1_564 0.93 2.00 2.862(6) 152.2 ?
O4 H48 O1 4_655 0.99 1.83 2.816(6) 177.0 ?
O1 H45 O4 . 0.84 1.87 2.699(7) 170.4 ?
O3 H46 O1 1_556 0.84 1.97 2.799(6) 167.0 ?
C7 H10 O3 . 1.00 2.36 3.004(7) 121.0 ?

loop_
_geom_torsion_atom_site_label_1
_geom_torsion_atom_site_label_2
_geom_torsion_atom_site_label_3
_geom_torsion_atom_site_label_4
_geom_torsion_site_symmetry_1
_geom_torsion_site_symmetry_2
_geom_torsion_site_symmetry_3
_geom_torsion_site_symmetry_4
_geom_torsion
_geom_torsion_publ_flag
O1 C1 C2 C3 . . . . 175.9(5) ?
C28 C1 C2 C3 . . . . 52.5(7) ?
C1 C2 C3 C4 . . . . -55.4(8) ?
C2 C3 C4 C27 . . . . 57.5(7) ?
C2 C3 C4 C16 . . . . -63.1(7) ?
C2 C3 C4 C5 . . . . 170.9(6) ?
C3 C4 C5 C6 . . . . 80.1(7) ?
C27 C4 C5 C6 . . . . -162.6(5) ?
C16 C4 C5 C6 . . . . -47.1(7) ?
C3 C4 C5 C17 . . . . -38.8(8) ?
C27 C4 C5 C17 . . . . 78.5(6) ?
C16 C4 C5 C17 . . . . -166.0(5) ?
C3 C4 C5 C25 . . . . -155.5(6) ?
C27 C4 C5 C25 . . . . -38.2(5) ?
C16 C4 C5 C25 . . . . 77.3(6) ?
C17 C5 C6 O2 . . . . 111.5(6) ?
C4 C5 C6 O2 . . . . -13.0(8) ?
C25 C5 C6 O2 . . . . -131.7(6) ?
C17 C5 C6 C7 . . . . -59.2(6) ?
C4 C5 C6 C7 . . . . 176.3(5) ?
C25 C5 C6 C7 . . . . 57.6(6) ?
O2 C6 C7 C19 . . . . 20.5(9) ?
C5 C6 C7 C19 . . . . -168.6(5) ?
O2 C6 C7 C8 . . . . -100.1(7) ?
C5 C6 C7 C8 . . . . 70.8(6) ?
C6 C7 C8 C24 . . . . 58.4(7) ?
C19 C7 C8 C24 . . . . -70.2(6) ?
C6 C7 C8 C18 . . . . -63.4(6) ?
C19 C7 C8 C18 . . . . 168.0(5) ?
C6 C7 C8 C9 . . . . 174.8(5) ?
C19 C7 C8 C9 . . . . 46.2(6) ?
C24 C8 C9 C10 . . . . -48.3(8) ?
C18 C8 C9 C10 . . . . 81.8(7) ?
C7 C8 C9 C10 . . . . -166.3(5) ?
C24 C8 C9 C20 . . . . 77.7(6) ?
C18 C8 C9 C20 . . . . -152.2(5) ?
C7 C8 C9 C20 . . . . -40.4(5) ?
C8 C9 C10 C11 . . . . 174.1(5) ?
C20 C9 C10 C11 . . . . 52.2(7) ?
C8 C9 C10 C23 . . . . -61.8(7) ?
C20 C9 C10 C23 . . . . 176.3(5) ?
C23 C10 C11 C12 . . . . 123.1(7) ?
C9 C10 C11 C12 . . . . -111.4(7) ?
C10 C11 C12 C13 . . . . 177.4(6) ?
C11 C12 C13 C21 . . . . -118.2(8) ?
C11 C12 C13 C14 . . . . 113.3(7) ?
C12 C13 C14 C15 . . . . -59.6(8) ?
C21 C13 C14 C15 . . . . 173.8(6) ?
C12 C13 C14 C22 . . . . 64.8(8) ?
C21 C13 C14 C22 . . . . -61.7(8) ?
C6 C5 C17 C18 . . . . 50.0(6) ?
C4 C5 C17 C18 . . . . 175.5(5) ?
C25 C5 C17 C18 . . . . -70.7(7) ?
C24 C8 C18 C17 . . . . -66.5(7) ?
C9 C8 C18 C17 . . . . 164.2(5) ?
C7 C8 C18 C17 . . . . 55.6(6) ?
C5 C17 C18 C8 . . . . -53.3(7) ?
C6 C7 C19 C20 . . . . -155.2(5) ?
C8 C7 C19 C20 . . . . -33.1(6) ?
C7 C19 C20 C9 . . . . 6.6(7) ?
C10 C9 C20 C19 . . . . 152.6(5) ?
C8 C9 C20 C19 . . . . 21.9(6) ?
C6 C5 C25 O3 . . . . 21.7(7) ?
C17 C5 C25 O3 . . . . 135.7(5) ?
C4 C5 C25 O3 . . . . -103.7(5) ?
C6 C5 C25 C26 . . . . 142.9(5) ?
C17 C5 C25 C26 . . . . -103.1(5) ?
C4 C5 C25 C26 . . . . 17.5(6) ?
O3 C25 C26 C27 . . . . 132.4(5) ?
C5 C25 C26 C27 . . . . 10.8(6) ?
C25 C26 C27 C28 . . . . -160.7(5) ?
C25 C26 C27 C4 . . . . -35.5(6) ?
C3 C4 C27 C26 . . . . 170.5(5) ?
C16 C4 C27 C26 . . . . -68.3(6) ?
C5 C4 C27 C26 . . . . 46.0(5) ?
C3 C4 C27 C28 . . . . -60.0(6) ?
C16 C4 C27 C28 . . . . 61.2(6) ?
C5 C4 C27 C28 . . . . 175.6(5) ?
O1 C1 C28 C27 . . . . -173.4(5) ?
C2 C1 C28 C27 . . . . -52.4(7) ?
C26 C27 C28 C1 . . . . 178.4(6) ?
C4 C27 C28 C1 . . . . 57.3(7) ?
